data_4327101
loop_
_publ_author_name
'Alessandro Ceriotti'
'Matteo Daghetta'
'Simona El Afefey'
'Andrea Ienco'
'Giuliano Longoni'
'Gabriele Manca'
'Carlo Mealli'
'Stefano Zacchini'
'Salvatore Zarra'

_publ_section_title
;
 Electronic Stabilization of trigonal Bipyramidal Clusters: the Role of
 the Sn(II) Ions in [Pt5(CO)5{Cl2Sn(\m-OR)SnCl2}3]3- (R = H, Me, Et, iPr)
;
_journal_name_full 'Inorganic Chemistry'
_journal_page_first 12553
_journal_page_last 12561
_journal_paper_doi 10.1021/ic201519j
_journal_volume 50
_journal_year 2011
_chemical_formula_sum 'C51 H96 Cl12 N9 Na O8 Pt5 Sn6'
_chemical_formula_weight 3099.35
_chemical_name_systematic
; 
 ? 
;
_space_group_IT_number 11
_symmetry_cell_setting monoclinic
_symmetry_space_group_name_Hall '-P 2yb'
_symmetry_space_group_name_H-M 'P 1 21/m 1'
_atom_sites_solution_hydrogens geom
_atom_sites_solution_primary direct
_atom_sites_solution_secondary difmap
_audit_creation_method SHELXL-97
_cell_angle_alpha 90.00
_cell_angle_beta 91.844(3)
_cell_angle_gamma 90.00
_cell_formula_units_Z 2
_cell_length_a 14.007(3)
_cell_length_b 22.740(5)
_cell_length_c 14.397(3)
_cell_measurement_reflns_used 9930
_cell_measurement_temperature 100(2)
_cell_measurement_theta_max 27.0805
_cell_measurement_theta_min 2.289
_cell_volume 4583.3(17)
_computing_structure_refinement 'SHELXL-97 (Sheldrick, 1997)'
_computing_structure_solution 'SHELXS-97 (Sheldrick, 1990)'
_diffrn_ambient_temperature 100(2)
_diffrn_measured_fraction_theta_full 0.999
_diffrn_measured_fraction_theta_max 0.999
_diffrn_measurement_device_type 'CCD area detector'
_diffrn_measurement_method 'phi and omega scans'
_diffrn_radiation_monochromator graphite
_diffrn_radiation_source 'fine-focus sealed tube'
_diffrn_radiation_type MoK\a
_diffrn_radiation_wavelength 0.71073
_diffrn_reflns_av_R_equivalents 0.1028
_diffrn_reflns_av_sigmaI/netI 0.0764
_diffrn_reflns_limit_h_max 16
_diffrn_reflns_limit_h_min -16
_diffrn_reflns_limit_k_max 27
_diffrn_reflns_limit_k_min -27
_diffrn_reflns_limit_l_max 17
_diffrn_reflns_limit_l_min -17
_diffrn_reflns_number 42865
_diffrn_reflns_theta_full 25.02
_diffrn_reflns_theta_max 25.02
_diffrn_reflns_theta_min 1.42
_exptl_absorpt_coefficient_mu 9.600
_exptl_absorpt_correction_T_max 0.4182
_exptl_absorpt_correction_T_min 0.3088
_exptl_absorpt_correction_type empirical
_exptl_crystal_colour bright-red
_exptl_crystal_density_diffrn 2.246
_exptl_crystal_description prism
_exptl_crystal_F_000 2868
_exptl_crystal_size_max 0.16
_exptl_crystal_size_mid 0.14
_exptl_crystal_size_min 0.11
_refine_diff_density_max 5.652
_refine_diff_density_min -2.416
_refine_diff_density_rms 0.352
_refine_ls_extinction_method none
_refine_ls_goodness_of_fit_ref 1.047
_refine_ls_hydrogen_treatment constr
_refine_ls_matrix_type full
_refine_ls_number_parameters 448
_refine_ls_number_reflns 8302
_refine_ls_number_restraints 166
_refine_ls_restrained_S_all 1.039
_refine_ls_R_factor_all 0.0974
_refine_ls_R_factor_gt 0.0644
_refine_ls_shift/su_max 0.001
_refine_ls_shift/su_mean 0.000
_refine_ls_structure_factor_coef Fsqd
_refine_ls_weighting_details 'calc w=1/[\s^2^(Fo^2^)+(0.1016P)^2^+69.6824P] where P=(Fo^2^+2Fc^2^)/3'
_refine_ls_weighting_scheme calc
_refine_ls_wR_factor_gt 0.1655
_refine_ls_wR_factor_ref 0.1920
_reflns_number_gt 5941
_reflns_number_total 8302
_reflns_threshold_expression >2sigma(I)
_cod_data_source_file ic201519j_si_001.cif
_cod_data_source_block p21m
_cod_original_cell_volume 4583.3(18)
_cod_database_code 4327101

loop_
_symmetry_equiv_pos_as_xyz
'x, y, z'
'-x, y+1/2, -z'
'-x, -y, -z'
'x, -y-1/2, z'

loop_
_atom_site_label
_atom_site_type_symbol
_atom_site_fract_x
_atom_site_fract_y
_atom_site_fract_z
_atom_site_U_iso_or_equiv
_atom_site_adp_type
_atom_site_occupancy
_atom_site_symmetry_multiplicity
_atom_site_calc_flag
_atom_site_refinement_flags
Pt1 Pt 0.19892(5) 0.68758(3) 0.20883(4) 0.03267(19) Uani 1 1 d .
Pt2 Pt 0.32970(7) 0.7500 0.32812(6) 0.0325(2) Uani 1 2 d S
Pt3 Pt 0.35932(7) 0.7500 0.13448(6) 0.0331(2) Uani 1 2 d S
Pt4 Pt 0.13206(7) 0.7500 0.36855(7) 0.0342(2) Uani 1 2 d S
Sn1 Sn 0.39300(9) 0.64985(5) 0.22447(8) 0.0363(3) Uani 1 1 d .
Sn2 Sn 0.23067(9) 0.65191(5) 0.39972(9) 0.0383(3) Uani 1 1 d .
Sn3 Sn 0.19130(12) 0.7500 0.04044(11) 0.0347(4) Uani 1 2 d S
Sn4 Sn 0.02556(12) 0.7500 0.21107(12) 0.0356(4) Uani 1 2 d S
Cl1 Cl 0.3968(4) 0.56365(19) 0.1271(3) 0.0499(11) Uani 1 1 d .
Cl2 Cl 0.5616(3) 0.6398(2) 0.2722(3) 0.0481(11) Uani 1 1 d .
Cl3 Cl 0.1289(4) 0.5674(2) 0.4193(4) 0.0535(12) Uani 1 1 d .
Cl4 Cl 0.2990(4) 0.6442(2) 0.5562(3) 0.0513(11) Uani 1 1 d .
Cl5 Cl 0.1902(4) 0.8273(2) -0.0751(3) 0.0543(12) Uani 1 1 d .
Cl6 Cl -0.0958(3) 0.8262(2) 0.2122(4) 0.0509(12) Uani 1 1 d .
C1 C 0.1454(11) 0.6177(7) 0.1618(14) 0.042(4) Uani 1 1 d .
C2 C 0.4298(19) 0.7500 0.4150(19) 0.042(6) Uani 1 2 d S
C3 C 0.441(2) 0.7500 0.040(2) 0.053(7) Uani 1 2 d SU
C4 C 0.0307(17) 0.7500 0.4476(16) 0.038(6) Uani 1 2 d S
O1 O 0.1140(10) 0.5735(7) 0.1368(10) 0.062(4) Uani 1 1 d U
O2 O 0.4947(13) 0.7500 0.4679(14) 0.054(5) Uani 1 2 d S
O3 O 0.4845(18) 0.7500 -0.0288(18) 0.083(7) Uani 1 2 d SU
O4 O -0.0324(14) 0.7500 0.4973(15) 0.066(6) Uani 1 2 d S
O5 O 0.3437(8) 0.6056(5) 0.3418(8) 0.041(3) Uani 1 1 d .
H5 H 0.3691 0.5697 0.3653 0.049 Uiso 1 1 calc R
O6 O 0.0266(13) 0.7500 0.0517(13) 0.051(5) Uani 1 2 d SU
H6 H -0.0236 0.7500 0.0057 0.061 Uiso 1 2 calc SR
N1 N 0.2343(16) 0.9885(10) 0.7659(15) 0.107(3) Uani 1 1 d DU
C101 C 0.241(2) 1.0367(12) 0.8340(17) 0.109(4) Uani 1 1 d DU
H10A H 0.1795 1.0585 0.8296 0.131 Uiso 1 1 calc R
H10B H 0.2910 1.0639 0.8138 0.131 Uiso 1 1 calc R
C102 C 0.261(2) 1.0229(13) 0.9366(17) 0.112(4) Uani 1 1 d DU
H10C H 0.3276 1.0087 0.9443 0.135 Uiso 1 1 calc R
H10D H 0.2183 0.9906 0.9555 0.135 Uiso 1 1 calc R
C103 C 0.2474(19) 1.0754(13) 1.002(2) 0.114(5) Uani 1 1 d DU
H10E H 0.2722 1.1117 0.9730 0.137 Uiso 1 1 calc R
H10F H 0.2830 1.0688 1.0613 0.137 Uiso 1 1 calc R
C104 C 0.1404(19) 1.0823(16) 1.019(2) 0.122(6) Uani 1 1 d DU
H10G H 0.1306 1.1162 1.0598 0.182 Uiso 1 1 calc R
H10H H 0.1167 1.0466 1.0489 0.182 Uiso 1 1 calc R
H10I H 0.1056 1.0884 0.9598 0.182 Uiso 1 1 calc R
C105 C 0.3093(16) 0.9436(12) 0.781(2) 0.107(4) Uani 1 1 d DU
H10J H 0.3010 0.9131 0.7323 0.129 Uiso 1 1 calc R
H10K H 0.2995 0.9245 0.8416 0.129 Uiso 1 1 calc R
C106 C 0.4119(17) 0.9661(12) 0.780(2) 0.107(4) Uani 1 1 d DU
H10L H 0.4205 0.9975 0.8268 0.129 Uiso 1 1 calc R
H10M H 0.4236 0.9834 0.7180 0.129 Uiso 1 1 calc R
C107 C 0.485(2) 0.9173(13) 0.7997(19) 0.106(4) Uani 1 1 d DU
H10N H 0.4670 0.8833 0.7600 0.127 Uiso 1 1 calc R
H10O H 0.5477 0.9316 0.7781 0.127 Uiso 1 1 calc R
C108 C 0.502(2) 0.8940(15) 0.8983(18) 0.111(6) Uani 1 1 d DU
H10P H 0.5505 0.8629 0.8981 0.167 Uiso 1 1 calc R
H10Q H 0.4423 0.8781 0.9212 0.167 Uiso 1 1 calc R
H10R H 0.5244 0.9261 0.9389 0.167 Uiso 1 1 calc R
C109 C 0.246(2) 1.0116(15) 0.6709(17) 0.111(4) Uani 1 1 d DU
H10S H 0.2615 0.9780 0.6304 0.133 Uiso 1 1 calc R
H10T H 0.3016 1.0382 0.6725 0.133 Uiso 1 1 calc R
C110 C 0.162(2) 1.0446(14) 0.624(2) 0.112(4) Uani 1 1 d DU
H11A H 0.1326 1.0713 0.6690 0.135 Uiso 1 1 calc R
H11B H 0.1132 1.0165 0.6007 0.135 Uiso 1 1 calc R
C111 C 0.201(2) 1.0800(14) 0.543(2) 0.112(5) Uani 1 1 d DU
H11C H 0.2491 1.1095 0.5650 0.135 Uiso 1 1 calc R
H11D H 0.2307 1.0541 0.4966 0.135 Uiso 1 1 calc R
C112 C 0.111(2) 1.1093(15) 0.504(2) 0.117(6) Uani 1 1 d DU
H11E H 0.1269 1.1347 0.4515 0.175 Uiso 1 1 calc R
H11F H 0.0821 1.1330 0.5523 0.175 Uiso 1 1 calc R
H11G H 0.0655 1.0790 0.4824 0.175 Uiso 1 1 calc R
C113 C 0.1409(19) 0.9592(13) 0.775(2) 0.110(4) Uani 1 1 d DU
H11H H 0.0908 0.9886 0.7594 0.132 Uiso 1 1 calc R
H11I H 0.1345 0.9491 0.8415 0.132 Uiso 1 1 calc R
C114 C 0.1178(19) 0.9040(13) 0.719(2) 0.114(4) Uani 1 1 d DU
H11J H 0.1579 0.8708 0.7415 0.137 Uiso 1 1 calc R
H11K H 0.1308 0.9107 0.6524 0.137 Uiso 1 1 calc R
C115 C 0.012(2) 0.8898(13) 0.730(3) 0.119(5) Uani 1 1 d DU
H11L H -0.0282 0.9150 0.6891 0.143 Uiso 1 1 calc R
H11M H -0.0058 0.8958 0.7952 0.143 Uiso 1 1 calc R
C116 C 0.002(3) 0.8251(13) 0.703(3) 0.133(7) Uani 1 1 d DU
H11N H -0.0647 0.8128 0.7101 0.199 Uiso 1 1 calc R
H11O H 0.0440 0.8010 0.7423 0.199 Uiso 1 1 calc R
H11P H 0.0186 0.8202 0.6375 0.199 Uiso 1 1 calc R
Na1 Na 0.6913(8) 0.7500 0.7296(8) 0.052(3) Uani 1 2 d S
N2 N 0.7259(14) 0.8548(7) 0.7299(13) 0.064(5) Uani 1 1 d .
C201 C 0.7468(15) 0.9022(8) 0.7365(14) 0.053(4) Uani 1 1 d U
C202 C 0.7743(15) 0.9647(8) 0.7454(14) 0.054(4) Uani 1 1 d U
H20A H 0.7248 0.9861 0.7780 0.081 Uiso 1 1 calc R
H20B H 0.7813 0.9816 0.6834 0.081 Uiso 1 1 calc R
H20C H 0.8352 0.9677 0.7806 0.081 Uiso 1 1 calc R
N3 N 0.711(2) 0.7500 0.906(2) 0.067(7) Uani 1 2 d S
C301 C 0.706(3) 0.7500 0.981(3) 0.098(10) Uani 1 2 d SU
C302 C 0.698(3) 0.7500 1.084(3) 0.100(10) Uani 1 2 d SU
H30A H 0.6548 0.7187 1.1021 0.150 Uiso 0.50 1 calc PR
H30B H 0.6738 0.7881 1.1040 0.150 Uiso 0.50 1 calc PR
H30C H 0.7617 0.7432 1.1129 0.150 Uiso 0.50 1 calc PR
N4 N 0.516(2) 0.7500 0.7212(18) 0.066(7) Uani 1 2 d S
C401 C 0.436(2) 0.7500 0.731(2) 0.052(6) Uani 1 2 d SU
C402 C 0.341(2) 0.7500 0.750(2) 0.057(6) Uani 1 2 d SU
H40A H 0.3311 0.7273 0.8066 0.086 Uiso 0.50 1 calc PR
H40B H 0.3043 0.7322 0.6980 0.086 Uiso 0.50 1 calc PR
H40C H 0.3193 0.7905 0.7589 0.086 Uiso 0.50 1 calc PR
N5 N 0.7238(18) 0.7500 0.5649(19) 0.061(7) Uani 1 2 d S
C501 C 0.730(2) 0.7500 0.488(2) 0.066(7) Uani 1 2 d SU
C502 C 0.734(2) 0.7500 0.378(2) 0.067(7) Uani 1 2 d SU
H50A H 0.7152 0.7113 0.3542 0.101 Uiso 0.50 1 calc PR
H50B H 0.7999 0.7585 0.3601 0.101 Uiso 0.50 1 calc PR
H50C H 0.6911 0.7801 0.3525 0.101 Uiso 0.50 1 calc PR
N6 N 0.4084(15) 0.4940(7) 0.4093(14) 0.070(5) Uani 1 1 d .
C601 C 0.4256(15) 0.4488(8) 0.4321(15) 0.052(4) Uani 1 1 d U
C602 C 0.4499(14) 0.3871(8) 0.4645(14) 0.051(4) Uani 1 1 d U
H60A H 0.5122 0.3758 0.4411 0.076 Uiso 1 1 calc R
H60B H 0.4009 0.3598 0.4407 0.076 Uiso 1 1 calc R
H60C H 0.4523 0.3860 0.5325 0.076 Uiso 1 1 calc R

loop_
_atom_site_aniso_label
_atom_site_aniso_U_11
_atom_site_aniso_U_22
_atom_site_aniso_U_33
_atom_site_aniso_U_23
_atom_site_aniso_U_13
_atom_site_aniso_U_12
Pt1 0.0408(4) 0.0209(3) 0.0363(4) -0.0002(3) 0.0016(3) -0.0012(2)
Pt2 0.0393(5) 0.0230(4) 0.0351(5) 0.000 0.0004(4) 0.000
Pt3 0.0407(5) 0.0226(4) 0.0361(5) 0.000 0.0037(4) 0.000
Pt4 0.0395(5) 0.0266(5) 0.0368(5) 0.000 0.0028(4) 0.000
Sn1 0.0446(7) 0.0237(6) 0.0407(7) 0.0014(5) 0.0039(5) 0.0042(5)
Sn2 0.0445(7) 0.0271(6) 0.0436(7) 0.0064(5) 0.0049(5) 0.0013(5)
Sn3 0.0425(9) 0.0278(8) 0.0337(9) 0.000 0.0012(7) 0.000
Sn4 0.0399(9) 0.0281(8) 0.0387(9) 0.000 -0.0014(7) 0.000
Cl1 0.074(3) 0.027(2) 0.049(3) -0.0080(19) 0.006(2) 0.007(2)
Cl2 0.045(2) 0.043(3) 0.057(3) 0.005(2) 0.002(2) 0.011(2)
Cl3 0.058(3) 0.033(2) 0.070(3) 0.009(2) 0.015(2) -0.005(2)
Cl4 0.065(3) 0.050(3) 0.040(2) 0.011(2) 0.004(2) 0.000(2)
Cl5 0.082(4) 0.035(2) 0.045(3) 0.013(2) 0.001(2) 0.000(2)
Cl6 0.047(3) 0.036(2) 0.070(3) -0.004(2) 0.000(2) 0.0108(19)
C1 0.030(9) 0.022(8) 0.074(13) -0.007(8) -0.010(8) -0.007(7)
C2 0.051(16) 0.028(13) 0.048(15) 0.000 0.017(13) 0.000
C3 0.052(8) 0.054(8) 0.054(8) 0.000 0.001(5) 0.000
C4 0.033(13) 0.057(16) 0.026(12) 0.000 0.009(10) 0.000
O1 0.064(5) 0.056(5) 0.066(5) -0.001(4) -0.003(4) -0.001(4)
O2 0.045(11) 0.052(12) 0.065(13) 0.000 -0.017(10) 0.000
O3 0.083(8) 0.085(8) 0.082(8) 0.000 0.008(5) 0.000
O4 0.054(13) 0.074(15) 0.071(14) 0.000 0.028(11) 0.000
O5 0.045(7) 0.031(6) 0.047(7) 0.000(5) 0.010(6) 0.006(5)
O6 0.053(6) 0.050(6) 0.051(6) 0.000 0.014(4) 0.000
N1 0.118(7) 0.098(7) 0.107(7) -0.003(6) 0.021(6) 0.017(6)
C101 0.121(8) 0.099(8) 0.108(8) -0.005(7) 0.018(7) 0.020(7)
C102 0.125(9) 0.102(9) 0.110(8) -0.006(7) 0.018(8) 0.022(8)
C103 0.128(9) 0.104(9) 0.111(9) -0.007(8) 0.017(9) 0.025(9)
C104 0.140(13) 0.111(13) 0.115(12) -0.009(11) 0.014(12) 0.030(12)
C105 0.118(8) 0.096(8) 0.109(8) -0.003(7) 0.022(7) 0.014(7)
C106 0.118(8) 0.093(8) 0.112(8) -0.002(7) 0.022(8) 0.011(7)
C107 0.116(9) 0.090(9) 0.113(9) -0.001(8) 0.023(9) 0.011(8)
C108 0.120(12) 0.097(12) 0.118(12) 0.003(11) 0.022(12) 0.008(11)
C109 0.122(8) 0.101(8) 0.109(8) -0.002(7) 0.021(7) 0.014(7)
C110 0.126(9) 0.103(9) 0.109(8) -0.004(7) 0.022(8) 0.013(7)
C111 0.126(9) 0.105(10) 0.108(9) -0.005(8) 0.023(8) 0.012(8)
C112 0.128(13) 0.110(13) 0.113(12) -0.014(11) 0.023(11) 0.009(11)
C113 0.119(8) 0.101(8) 0.111(8) -0.003(7) 0.016(7) 0.014(7)
C114 0.120(9) 0.107(9) 0.116(9) -0.005(8) 0.013(8) 0.013(8)
C115 0.123(9) 0.113(10) 0.122(9) -0.007(9) 0.009(9) 0.012(9)
C116 0.132(13) 0.128(13) 0.137(13) -0.009(12) 0.003(12) 0.013(12)
Na1 0.063(7) 0.035(6) 0.059(7) 0.000 0.002(5) 0.000
N2 0.087(13) 0.033(10) 0.071(12) 0.001(8) -0.006(10) -0.001(9)
C201 0.074(11) 0.026(8) 0.058(10) 0.002(7) 0.004(9) -0.004(7)
C202 0.077(11) 0.023(8) 0.063(10) 0.000(7) 0.010(9) -0.004(7)
N3 0.072(18) 0.060(18) 0.069(19) 0.000 -0.003(15) 0.000
C301 0.14(3) 0.07(2) 0.08(2) 0.000 -0.04(2) 0.000
C302 0.14(3) 0.07(2) 0.09(2) 0.000 -0.04(2) 0.000
N4 0.08(2) 0.062(17) 0.056(16) 0.000 -0.001(14) 0.000
C401 0.067(14) 0.042(13) 0.048(13) 0.000 0.018(11) 0.000
C402 0.072(14) 0.049(13) 0.053(13) 0.000 0.016(12) 0.000
N5 0.059(16) 0.068(18) 0.056(16) 0.000 0.007(13) 0.000
C501 0.057(14) 0.079(18) 0.062(16) 0.000 0.015(13) 0.000
C502 0.061(15) 0.080(18) 0.061(15) 0.000 0.009(12) 0.000
N6 0.104(15) 0.029(9) 0.076(13) 0.004(9) -0.019(11) 0.014(9)
C601 0.061(10) 0.031(9) 0.062(10) 0.008(8) -0.006(8) 0.009(7)
C602 0.061(10) 0.030(8) 0.060(10) 0.007(7) 0.002(8) 0.011(7)

loop_
_atom_type_symbol
_atom_type_description
_atom_type_scat_dispersion_real
_atom_type_scat_dispersion_imag
_atom_type_scat_source
C C 0.0033 0.0016 'International Tables Vol C Tables 4.2.6.8 and 6.1.1.4'
H H 0.0000 0.0000 'International Tables Vol C Tables 4.2.6.8 and 6.1.1.4'
N N 0.0061 0.0033 'International Tables Vol C Tables 4.2.6.8 and 6.1.1.4'
O O 0.0106 0.0060 'International Tables Vol C Tables 4.2.6.8 and 6.1.1.4'
Na Na 0.0362 0.0249 'International Tables Vol C Tables 4.2.6.8 and 6.1.1.4'
Cl Cl 0.1484 0.1585 'International Tables Vol C Tables 4.2.6.8 and 6.1.1.4'
Sn Sn -0.6537 1.4246 'International Tables Vol C Tables 4.2.6.8 and 6.1.1.4'
Pt Pt -1.7033 8.3905 'International Tables Vol C Tables 4.2.6.8 and 6.1.1.4'

loop_
_geom_angle_atom_site_label_1
_geom_angle_atom_site_label_2
_geom_angle_atom_site_label_3
_geom_angle
_geom_angle_site_symmetry_1
_geom_angle_site_symmetry_3
C1 Pt1 Sn3 96.5(6) . .
C1 Pt1 Sn4 95.5(5) . .
Sn3 Pt1 Sn4 75.29(5) . .
C1 Pt1 Pt1 148.0(5) . 4_575
Sn3 Pt1 Pt1 59.64(2) . 4_575
Sn4 Pt1 Pt1 59.71(2) . 4_575
C1 Pt1 Pt2 151.9(5) . .
Sn3 Pt1 Pt2 105.93(4) . .
Sn4 Pt1 Pt2 106.27(4) . .
Pt1 Pt1 Pt2 60.119(17) 4_575 .
C1 Pt1 Sn1 98.2(5) . .
Sn3 Pt1 Sn1 103.29(5) . .
Sn4 Pt1 Sn1 166.27(4) . .
Pt1 Pt1 Sn1 107.51(3) 4_575 .
Pt2 Pt1 Sn1 60.64(3) . .
C1 Pt1 Pt4 124.7(6) . .
Sn3 Pt1 Pt4 115.80(3) . .
Sn4 Pt1 Pt4 55.95(4) . .
Pt1 Pt1 Pt4 60.519(17) 4_575 .
Pt2 Pt1 Pt4 59.55(3) . .
Sn1 Pt1 Pt4 114.72(4) . .
C1 Pt1 Sn2 98.8(6) . .
Sn3 Pt1 Sn2 164.68(4) . .
Sn4 Pt1 Sn2 103.74(5) . .
Pt1 Pt1 Sn2 106.32(3) 4_575 .
Pt2 Pt1 Sn2 59.31(3) . .
Sn1 Pt1 Sn2 73.92(4) . .
Pt4 Pt1 Sn2 54.77(3) . .
C1 Pt1 Pt3 126.1(6) . .
Sn3 Pt1 Pt3 56.00(4) . .
Sn4 Pt1 Pt3 115.96(3) . .
Pt1 Pt1 Pt3 60.605(17) 4_575 .
Pt2 Pt1 Pt3 59.10(3) . .
Sn1 Pt1 Pt3 55.05(3) . .
Pt4 Pt1 Pt3 109.25(3) . .
Sn2 Pt1 Pt3 113.12(4) . .
C2 Pt2 Pt3 122.3(8) . .
C2 Pt2 Sn2 97.1(5) . 4_575
Pt3 Pt2 Sn2 116.51(3) . 4_575
C2 Pt2 Sn2 97.1(5) . .
Pt3 Pt2 Sn2 116.51(3) . .
Sn2 Pt2 Sn2 103.62(6) 4_575 .
C2 Pt2 Pt4 125.7(8) . .
Pt3 Pt2 Pt4 112.06(4) . .
Sn2 Pt2 Pt4 55.66(3) 4_575 .
Sn2 Pt2 Pt4 55.66(3) . .
C2 Pt2 Pt1 150.09(4) . .
Pt3 Pt2 Pt1 61.20(3) . .
Sn2 Pt2 Pt1 107.35(4) 4_575 .
Sn2 Pt2 Pt1 61.00(3) . .
Pt4 Pt2 Pt1 60.84(3) . .
C2 Pt2 Pt1 150.09(4) . 4_575
Pt3 Pt2 Pt1 61.20(3) . 4_575
Sn2 Pt2 Pt1 61.00(3) 4_575 4_575
Sn2 Pt2 Pt1 107.35(4) . 4_575
Pt4 Pt2 Pt1 60.84(3) . 4_575
Pt1 Pt2 Pt1 59.76(3) . 4_575
C2 Pt2 Sn1 96.4(5) . 4_575
Pt3 Pt2 Sn1 55.41(3) . 4_575
Sn2 Pt2 Sn1 74.26(4) 4_575 4_575
Sn2 Pt2 Sn1 166.54(5) . 4_575
Pt4 Pt2 Sn1 115.07(3) . 4_575
Pt1 Pt2 Sn1 106.53(4) . 4_575
Pt1 Pt2 Sn1 59.74(3) 4_575 4_575
C2 Pt2 Sn1 96.4(5) . .
Pt3 Pt2 Sn1 55.41(3) . .
Sn2 Pt2 Sn1 166.54(5) 4_575 .
Sn2 Pt2 Sn1 74.26(4) . .
Pt4 Pt2 Sn1 115.07(3) . .
Pt1 Pt2 Sn1 59.74(3) . .
Pt1 Pt2 Sn1 106.53(4) 4_575 .
Sn1 Pt2 Sn1 104.60(6) 4_575 .
C3 Pt3 Sn1 105.1(4) . 4_575
C3 Pt3 Sn1 105.1(4) . .
Sn1 Pt3 Sn1 118.15(6) 4_575 .
C3 Pt3 Sn3 100.9(9) . .
Sn1 Pt3 Sn3 112.72(4) 4_575 .
Sn1 Pt3 Sn3 112.72(4) . .
C3 Pt3 Pt2 149.0(9) . .
Sn1 Pt3 Pt2 63.19(3) 4_575 .
Sn1 Pt3 Pt2 63.19(3) . .
Sn3 Pt3 Pt2 110.10(5) . .
C3 Pt3 Pt1 143.0(5) . 4_575
Sn1 Pt3 Pt1 61.72(3) 4_575 4_575
Sn1 Pt3 Pt1 111.62(4) . 4_575
Sn3 Pt3 Pt1 60.42(4) . 4_575
Pt2 Pt3 Pt1 59.69(3) . 4_575
C3 Pt3 Pt1 143.0(5) . .
Sn1 Pt3 Pt1 111.62(4) 4_575 .
Sn1 Pt3 Pt1 61.72(3) . .
Sn3 Pt3 Pt1 60.42(4) . .
Pt2 Pt3 Pt1 59.69(3) . .
Pt1 Pt3 Pt1 58.79(3) 4_575 .
C4 Pt4 Sn2 107.6(4) . 4_575
C4 Pt4 Sn2 107.6(4) . .
Sn2 Pt4 Sn2 114.37(7) 4_575 .
C4 Pt4 Sn4 96.0(7) . .
Sn2 Pt4 Sn4 114.61(4) 4_575 .
Sn2 Pt4 Sn4 114.61(4) . .
C4 Pt4 Pt2 153.8(7) . .
Sn2 Pt4 Pt2 62.00(3) 4_575 .
Sn2 Pt4 Pt2 62.00(3) . .
Sn4 Pt4 Pt2 110.26(5) . .
C4 Pt4 Pt1 140.1(5) . 4_575
Sn2 Pt4 Pt1 62.65(3) 4_575 4_575
Sn2 Pt4 Pt1 111.58(4) . 4_575
Sn4 Pt4 Pt1 60.69(4) . 4_575
Pt2 Pt4 Pt1 59.61(3) . 4_575
C4 Pt4 Pt1 140.1(5) . .
Sn2 Pt4 Pt1 111.58(4) 4_575 .
Sn2 Pt4 Pt1 62.65(3) . .
Sn4 Pt4 Pt1 60.69(4) . .
Pt2 Pt4 Pt1 59.61(3) . .
Pt1 Pt4 Pt1 58.96(3) 4_575 .
O5 Sn1 Cl1 95.3(3) . .
O5 Sn1 Cl2 93.9(3) . .
Cl1 Sn1 Cl2 92.77(17) . .
O5 Sn1 Pt3 138.1(3) . .
Cl1 Sn1 Pt3 114.87(12) . .
Cl2 Sn1 Pt3 111.82(12) . .
O5 Sn1 Pt1 82.5(3) . .
Cl1 Sn1 Pt1 103.74(13) . .
Cl2 Sn1 Pt1 163.35(13) . .
Pt3 Sn1 Pt1 63.23(3) . .
O5 Sn1 Pt2 81.2(3) . .
Cl1 Sn1 Pt2 163.23(14) . .
Cl2 Sn1 Pt2 103.80(12) . .
Pt3 Sn1 Pt2 61.40(4) . .
Pt1 Sn1 Pt2 59.62(3) . .
O5 Sn2 Cl3 95.9(3) . .
O5 Sn2 Cl4 93.0(4) . .
Cl3 Sn2 Cl4 92.90(18) . .
O5 Sn2 Pt4 138.6(3) . .
Cl3 Sn2 Pt4 112.50(13) . .
Cl4 Sn2 Pt4 113.93(13) . .
O5 Sn2 Pt2 82.3(3) . .
Cl3 Sn2 Pt2 164.83(14) . .
Cl4 Sn2 Pt2 102.23(13) . .
Pt4 Sn2 Pt2 62.34(4) . .
O5 Sn2 Pt1 81.8(3) . .
Cl3 Sn2 Pt1 105.14(14) . .
Cl4 Sn2 Pt1 161.62(13) . .
Pt4 Sn2 Pt1 62.57(3) . .
Pt2 Sn2 Pt1 59.69(3) . .
O6 Sn3 Cl5 93.7(3) . .
O6 Sn3 Cl5 93.7(3) . 4_575
Cl5 Sn3 Cl5 93.2(3) . 4_575
O6 Sn3 Pt3 145.6(5) . .
Cl5 Sn3 Pt3 109.49(14) . .
Cl5 Sn3 Pt3 109.49(14) 4_575 .
O6 Sn3 Pt1 87.1(4) . 4_575
Cl5 Sn3 Pt1 103.04(12) . 4_575
Cl5 Sn3 Pt1 163.70(13) 4_575 4_575
Pt3 Sn3 Pt1 63.58(4) . 4_575
O6 Sn3 Pt1 87.1(4) . .
Cl5 Sn3 Pt1 163.70(13) . .
Cl5 Sn3 Pt1 103.04(12) 4_575 .
Pt3 Sn3 Pt1 63.58(4) . .
Pt1 Sn3 Pt1 60.72(4) 4_575 .
O6 Sn4 Cl6 91.9(4) . .
O6 Sn4 Cl6 91.9(4) . 4_575
Cl6 Sn4 Cl6 91.0(2) . 4_575
O6 Sn4 Pt4 145.7(5) . .
Cl6 Sn4 Pt4 111.48(13) . .
Cl6 Sn4 Pt4 111.48(13) 4_575 .
O6 Sn4 Pt1 87.4(4) . 4_575
Cl6 Sn4 Pt1 104.19(12) . 4_575
Cl6 Sn4 Pt1 164.77(13) 4_575 4_575
Pt4 Sn4 Pt1 63.35(4) . 4_575
O6 Sn4 Pt1 87.4(4) . .
Cl6 Sn4 Pt1 164.77(13) . .
Cl6 Sn4 Pt1 104.19(12) 4_575 .
Pt4 Sn4 Pt1 63.35(4) . .
Pt1 Sn4 Pt1 60.59(4) 4_575 .
O1 C1 Pt1 176.7(18) . .
O2 C2 Pt2 178(2) . .
O3 C3 Pt3 172(3) . .
O4 C4 Pt4 180(2) . .
Sn2 O5 Sn1 110.6(5) . .
Sn2 O5 H5 124.7 . .
Sn1 O5 H5 124.7 . .
Sn4 O6 Sn3 96.2(7) . .
Sn4 O6 H6 131.9 . .
Sn3 O6 H6 131.9 . .
C101 N1 C105 113(2) . .
C101 N1 C113 108(2) . .
C105 N1 C113 108(2) . .
C101 N1 C109 110(2) . .
C105 N1 C109 107(2) . .
C113 N1 C109 111(2) . .
N1 C101 C102 120(2) . .
N1 C101 H10A 107.4 . .
C102 C101 H10A 107.4 . .
N1 C101 H10B 107.4 . .
C102 C101 H10B 107.4 . .
H10A C101 H10B 106.9 . .
C101 C102 C103 114(2) . .
C101 C102 H10C 108.7 . .
C103 C102 H10C 108.7 . .
C101 C102 H10D 108.7 . .
C103 C102 H10D 108.7 . .
H10C C102 H10D 107.6 . .
C102 C103 C104 109(2) . .
C102 C103 H10E 110.0 . .
C104 C103 H10E 110.0 . .
C102 C103 H10F 110.0 . .
C104 C103 H10F 110.0 . .
H10E C103 H10F 108.3 . .
C103 C104 H10G 109.5 . .
C103 C104 H10H 109.5 . .
H10G C104 H10H 109.5 . .
C103 C104 H10I 109.5 . .
H10G C104 H10I 109.5 . .
H10H C104 H10I 109.5 . .
N1 C105 C106 116(2) . .
N1 C105 H10J 108.4 . .
C106 C105 H10J 108.4 . .
N1 C105 H10K 108.4 . .
C106 C105 H10K 108.4 . .
H10J C105 H10K 107.4 . .
C105 C106 C107 112(2) . .
C105 C106 H10L 109.1 . .
C107 C106 H10L 109.1 . .
C105 C106 H10M 109.1 . .
C107 C106 H10M 109.1 . .
H10L C106 H10M 107.8 . .
C108 C107 C106 121(3) . .
C108 C107 H10N 107.2 . .
C106 C107 H10N 107.2 . .
C108 C107 H10O 107.2 . .
C106 C107 H10O 107.2 . .
H10N C107 H10O 106.8 . .
C107 C108 H10P 109.5 . .
C107 C108 H10Q 109.5 . .
H10P C108 H10Q 109.5 . .
C107 C108 H10R 109.5 . .
H10P C108 H10R 109.5 . .
H10Q C108 H10R 109.5 . .
N1 C109 C110 119(2) . .
N1 C109 H10S 107.6 . .
C110 C109 H10S 107.6 . .
N1 C109 H10T 107.6 . .
C110 C109 H10T 107.6 . .
H10S C109 H10T 107.1 . .
C109 C110 C111 108(2) . .
C109 C110 H11A 110.1 . .
C111 C110 H11A 110.1 . .
C109 C110 H11B 110.1 . .
C111 C110 H11B 110.1 . .
H11A C110 H11B 108.4 . .
C112 C111 C110 101(2) . .
C112 C111 H11C 111.5 . .
C110 C111 H11C 111.5 . .
C112 C111 H11D 111.5 . .
C110 C111 H11D 111.5 . .
H11C C111 H11D 109.3 . .
C111 C112 H11E 109.5 . .
C111 C112 H11F 109.5 . .
H11E C112 H11F 109.5 . .
C111 C112 H11G 109.5 . .
H11E C112 H11G 109.5 . .
H11F C112 H11G 109.5 . .
N1 C113 C114 120(2) . .
N1 C113 H11H 107.4 . .
C114 C113 H11H 107.4 . .
N1 C113 H11I 107.4 . .
C114 C113 H11I 107.4 . .
H11H C113 H11I 106.9 . .
C113 C114 C115 108(2) . .
C113 C114 H11J 110.1 . .
C115 C114 H11J 110.1 . .
C113 C114 H11K 110.1 . .
C115 C114 H11K 110.1 . .
H11J C114 H11K 108.4 . .
C114 C115 C116 105(2) . .
C114 C115 H11L 110.7 . .
C116 C115 H11L 110.7 . .
C114 C115 H11M 110.7 . .
C116 C115 H11M 110.7 . .
H11L C115 H11M 108.8 . .
C115 C116 H11N 109.5 . .
C115 C116 H11O 109.5 . .
H11N C116 H11O 109.5 . .
C115 C116 H11P 109.5 . .
H11N C116 H11P 109.5 . .
H11O C116 H11P 109.5 . .
N5 Na1 N2 87.6(6) . .
N5 Na1 N2 87.6(6) . 4_575
N2 Na1 N2 157.0(11) . 4_575
N5 Na1 N4 99.8(10) . .
N2 Na1 N4 101.5(5) . .
N2 Na1 N4 101.5(5) 4_575 .
N5 Na1 N3 162.9(10) . .
N2 Na1 N3 89.0(6) . .
N2 Na1 N3 89.0(6) 4_575 .
N4 Na1 N3 97.3(10) . .
C201 N2 Na1 174.1(19) . .
N2 C201 C202 180(3) . .
C201 C202 H20A 109.5 . .
C201 C202 H20B 109.5 . .
H20A C202 H20B 109.5 . .
C201 C202 H20C 109.5 . .
H20A C202 H20C 109.5 . .
H20B C202 H20C 109.5 . .
C301 N3 Na1 170(4) . .
N3 C301 C302 180(5) . .
C301 C302 H30A 109.5 . .
C301 C302 H30B 109.5 . .
H30A C302 H30B 109.5 . .
C301 C302 H30C 109.5 . .
H30A C302 H30C 109.5 . .
H30B C302 H30C 109.5 . .
C401 N4 Na1 170(3) . .
N4 C401 C402 175(3) . .
C401 C402 H40A 109.5 . .
C401 C402 H40B 109.5 . .
H40A C402 H40B 109.5 . .
C401 C402 H40C 109.5 . .
H40A C402 H40C 109.5 . .
H40B C402 H40C 109.5 . .
C501 N5 Na1 174(3) . .
N5 C501 C502 178(3) . .
C501 C502 H50A 109.5 . .
C501 C502 H50B 109.5 . .
H50A C502 H50B 109.5 . .
C501 C502 H50C 109.5 . .
H50A C502 H50C 109.5 . .
H50B C502 H50C 109.5 . .
N6 C601 C602 179(3) . .
C601 C602 H60A 109.5 . .
C601 C602 H60B 109.5 . .
H60A C602 H60B 109.5 . .
C601 C602 H60C 109.5 . .
H60A C602 H60C 109.5 . .
H60B C602 H60C 109.5 . .

loop_
_geom_bond_atom_site_label_1
_geom_bond_atom_site_label_2
_geom_bond_distance
_geom_bond_site_symmetry_2
Pt1 C1 1.874(16) .
Pt1 Sn3 2.8084(16) .
Pt1 Sn4 2.8138(16) .
Pt1 Pt1 2.8387(14) 4_575
Pt1 Pt2 2.8490(11) .
Pt1 Sn1 2.8525(15) .
Pt1 Pt4 2.8840(11) .
Pt1 Sn2 2.8861(15) .
Pt1 Pt3 2.8918(11) .
Pt2 C2 1.85(3) .
Pt2 Pt3 2.8317(15) .
Pt2 Sn2 2.8379(13) 4_575
Pt2 Sn2 2.8379(13) .
Pt2 Pt4 2.8470(14) .
Pt2 Pt1 2.8490(11) 4_575
Pt2 Sn1 2.8784(13) 4_575
Pt2 Sn1 2.8784(13) .
Pt3 C3 1.81(3) .
Pt3 Sn1 2.6549(13) 4_575
Pt3 Sn1 2.6549(13) .
Pt3 Sn3 2.6770(19) .
Pt3 Pt1 2.8918(11) 4_575
Pt4 C4 1.85(2) .
Pt4 Sn2 2.6541(13) 4_575
Pt4 Sn2 2.6541(13) .
Pt4 Sn4 2.6736(19) .
Pt4 Pt1 2.8840(11) 4_575
Sn1 O5 2.102(12) .
Sn1 Cl1 2.411(4) .
Sn1 Cl2 2.449(5) .
Sn2 O5 2.096(11) .
Sn2 Cl3 2.416(5) .
Sn2 Cl4 2.426(5) .
Sn3 O6 2.317(18) .
Sn3 Cl5 2.419(5) .
Sn3 Cl5 2.419(5) 4_575
Sn3 Pt1 2.8084(16) 4_575
Sn4 O6 2.296(19) .
Sn4 Cl6 2.428(5) .
Sn4 Cl6 2.428(5) 4_575
Sn4 Pt1 2.8138(16) 4_575
C1 O1 1.15(2) .
C2 O2 1.17(3) .
C3 O3 1.18(3) .
C4 O4 1.15(3) .
O5 H5 0.9500 .
O6 H6 0.9500 .
N1 C101 1.472(10) .
N1 C105 1.475(10) .
N1 C113 1.477(10) .
N1 C109 1.479(10) .
C101 C102 1.528(10) .
C101 H10A 0.9900 .
C101 H10B 0.9900 .
C102 C103 1.534(10) .
C102 H10C 0.9900 .
C102 H10D 0.9900 .
C103 C104 1.536(10) .
C103 H10E 0.9900 .
C103 H10F 0.9900 .
C104 H10G 0.9800 .
C104 H10H 0.9800 .
C104 H10I 0.9800 .
C105 C106 1.527(10) .
C105 H10J 0.9900 .
C105 H10K 0.9900 .
C106 C107 1.535(10) .
C106 H10L 0.9900 .
C106 H10M 0.9900 .
C107 C108 1.525(10) .
C107 H10N 0.9900 .
C107 H10O 0.9900 .
C108 H10P 0.9800 .
C108 H10Q 0.9800 .
C108 H10R 0.9800 .
C109 C110 1.528(10) .
C109 H10S 0.9900 .
C109 H10T 0.9900 .
C110 C111 1.532(10) .
C110 H11A 0.9900 .
C110 H11B 0.9900 .
C111 C112 1.525(10) .
C111 H11C 0.9900 .
C111 H11D 0.9900 .
C112 H11E 0.9800 .
C112 H11F 0.9800 .
C112 H11G 0.9800 .
C113 C114 1.524(10) .
C113 H11H 0.9900 .
C113 H11I 0.9900 .
C114 C115 1.525(10) .
C114 H11J 0.9900 .
C114 H11K 0.9900 .
C115 C116 1.529(10) .
C115 H11L 0.9900 .
C115 H11M 0.9900 .
C116 H11N 0.9800 .
C116 H11O 0.9800 .
C116 H11P 0.9800 .
Na1 N5 2.43(3) .
Na1 N2 2.432(17) .
Na1 N2 2.432(17) 4_575
Na1 N4 2.46(3) .
Na1 N3 2.54(3) .
N2 C201 1.12(2) .
C201 C202 1.48(2) .
C202 H20A 0.9800 .
C202 H20B 0.9800 .
C202 H20C 0.9800 .
N3 C301 1.09(5) .
C301 C302 1.49(6) .
C302 H30A 0.9800 .
C302 H30B 0.9800 .
C302 H30C 0.9800 .
N4 C401 1.14(4) .
C401 C402 1.37(4) .
C402 H40A 0.9800 .
C402 H40B 0.9800 .
C402 H40C 0.9800 .
N5 C501 1.11(4) .
C501 C502 1.58(5) .
C502 H50A 0.9800 .
C502 H50B 0.9800 .
C502 H50C 0.9800 .
N6 C601 1.10(2) .
C601 C602 1.51(2) .
C602 H60A 0.9800 .
C602 H60B 0.9800 .
C602 H60C 0.9800 .

loop_
_geom_hbond_atom_site_label_D
_geom_hbond_atom_site_label_H
_geom_hbond_atom_site_label_A
_geom_hbond_distance_DH
_geom_hbond_distance_HA
_geom_hbond_distance_DA
_geom_hbond_angle_DHA
O5 H5 N6 0.95 1.91 2.86(2) 174.4

loop_
_geom_torsion_atom_site_label_1
_geom_torsion_atom_site_label_2
_geom_torsion_atom_site_label_3
_geom_torsion_atom_site_label_4
_geom_torsion
_geom_torsion_site_symmetry_1
_geom_torsion_site_symmetry_4
C1 Pt1 Pt2 C2 4(2) . .
Sn3 Pt1 Pt2 C2 -137.4(15) . .
Sn4 Pt1 Pt2 C2 143.6(15) . .
Pt1 Pt1 Pt2 C2 -177.0(15) 4_575 .
Sn1 Pt1 Pt2 C2 -40.9(15) . .
Pt4 Pt1 Pt2 C2 111.7(15) . .
Sn2 Pt1 Pt2 C2 47.1(15) . .
Pt3 Pt1 Pt2 C2 -105.5(15) . .
C1 Pt1 Pt2 Pt3 109.7(12) . .
Sn3 Pt1 Pt2 Pt3 -31.95(4) . .
Sn4 Pt1 Pt2 Pt3 -110.90(4) . .
Pt1 Pt1 Pt2 Pt3 -71.59(2) 4_575 .
Sn1 Pt1 Pt2 Pt3 64.57(3) . .
Pt4 Pt1 Pt2 Pt3 -142.89(3) . .
Sn2 Pt1 Pt2 Pt3 152.53(4) . .
C1 Pt1 Pt2 Sn2 -139.1(12) . 4_575
Sn3 Pt1 Pt2 Sn2 79.26(5) . 4_575
Sn4 Pt1 Pt2 Sn2 0.32(5) . 4_575
Pt1 Pt1 Pt2 Sn2 39.63(3) 4_575 4_575
Sn1 Pt1 Pt2 Sn2 175.79(5) . 4_575
Pt4 Pt1 Pt2 Sn2 -31.67(3) . 4_575
Sn2 Pt1 Pt2 Sn2 -96.25(6) . 4_575
Pt3 Pt1 Pt2 Sn2 111.22(4) . 4_575
C1 Pt1 Pt2 Sn2 -42.9(12) . .
Sn3 Pt1 Pt2 Sn2 175.52(5) . .
Sn4 Pt1 Pt2 Sn2 96.57(5) . .
Pt1 Pt1 Pt2 Sn2 135.88(3) 4_575 .
Sn1 Pt1 Pt2 Sn2 -87.96(4) . .
Pt4 Pt1 Pt2 Sn2 64.58(3) . .
Pt3 Pt1 Pt2 Sn2 -152.53(4) . .
C1 Pt1 Pt2 Pt4 -107.5(12) . .
Sn3 Pt1 Pt2 Pt4 110.93(4) . .
Sn4 Pt1 Pt2 Pt4 31.99(4) . .
Pt1 Pt1 Pt2 Pt4 71.30(2) 4_575 .
Sn1 Pt1 Pt2 Pt4 -152.54(4) . .
Sn2 Pt1 Pt2 Pt4 -64.58(3) . .
Pt3 Pt1 Pt2 Pt4 142.89(2) . .
C1 Pt1 Pt2 Pt1 -178.8(12) . 4_575
Sn3 Pt1 Pt2 Pt1 39.63(4) . 4_575
Sn4 Pt1 Pt2 Pt1 -39.31(4) . 4_575
Sn1 Pt1 Pt2 Pt1 136.16(3) . 4_575
Pt4 Pt1 Pt2 Pt1 -71.30(2) . 4_575
Sn2 Pt1 Pt2 Pt1 -135.88(3) . 4_575
Pt3 Pt1 Pt2 Pt1 71.59(2) . 4_575
C1 Pt1 Pt2 Sn1 142.6(12) . 4_575
Sn3 Pt1 Pt2 Sn1 1.02(5) . 4_575
Sn4 Pt1 Pt2 Sn1 -77.92(5) . 4_575
Pt1 Pt1 Pt2 Sn1 -38.61(3) 4_575 4_575
Sn1 Pt1 Pt2 Sn1 97.55(6) . 4_575
Pt4 Pt1 Pt2 Sn1 -109.91(4) . 4_575
Sn2 Pt1 Pt2 Sn1 -174.50(5) . 4_575
Pt3 Pt1 Pt2 Sn1 32.97(3) . 4_575
C1 Pt1 Pt2 Sn1 45.1(12) . .
Sn3 Pt1 Pt2 Sn1 -96.53(5) . .
Sn4 Pt1 Pt2 Sn1 -175.47(5) . .
Pt1 Pt1 Pt2 Sn1 -136.16(3) 4_575 .
Pt4 Pt1 Pt2 Sn1 152.54(4) . .
Sn2 Pt1 Pt2 Sn1 87.96(4) . .
Pt3 Pt1 Pt2 Sn1 -64.57(3) . .
C2 Pt2 Pt3 C3 0.000(3) . .
Sn2 Pt2 Pt3 C3 118.55(4) 4_575 .
Sn2 Pt2 Pt3 C3 -118.55(4) . .
Pt4 Pt2 Pt3 C3 180.0 . .
Pt1 Pt2 Pt3 C3 -145.353(18) . .
Pt1 Pt2 Pt3 C3 145.353(19) 4_575 .
Sn1 Pt2 Pt3 C3 73.98(3) 4_575 .
Sn1 Pt2 Pt3 C3 -73.98(3) . .
C2 Pt2 Pt3 Sn1 -73.98(3) . 4_575
Sn2 Pt2 Pt3 Sn1 44.57(5) 4_575 4_575
Sn2 Pt2 Pt3 Sn1 167.46(5) . 4_575
Pt4 Pt2 Pt3 Sn1 106.02(3) . 4_575
Pt1 Pt2 Pt3 Sn1 140.67(4) . 4_575
Pt1 Pt2 Pt3 Sn1 71.37(4) 4_575 4_575
Sn1 Pt2 Pt3 Sn1 -147.96(7) . 4_575
C2 Pt2 Pt3 Sn1 73.98(3) . .
Sn2 Pt2 Pt3 Sn1 -167.46(5) 4_575 .
Sn2 Pt2 Pt3 Sn1 -44.57(5) . .
Pt4 Pt2 Pt3 Sn1 -106.02(3) . .
Pt1 Pt2 Pt3 Sn1 -71.37(4) . .
Pt1 Pt2 Pt3 Sn1 -140.67(4) 4_575 .
Sn1 Pt2 Pt3 Sn1 147.96(7) 4_575 .
C2 Pt2 Pt3 Sn3 180.000(1) . .
Sn2 Pt2 Pt3 Sn3 -61.45(4) 4_575 .
Sn2 Pt2 Pt3 Sn3 61.45(4) . .
Pt4 Pt2 Pt3 Sn3 0.000(1) . .
Pt1 Pt2 Pt3 Sn3 34.647(19) . .
Pt1 Pt2 Pt3 Sn3 -34.647(18) 4_575 .
Sn1 Pt2 Pt3 Sn3 -106.02(3) 4_575 .
Sn1 Pt2 Pt3 Sn3 106.02(3) . .
C2 Pt2 Pt3 Pt1 -145.353(18) . 4_575
Sn2 Pt2 Pt3 Pt1 -26.80(4) 4_575 4_575
Sn2 Pt2 Pt3 Pt1 96.09(5) . 4_575
Pt4 Pt2 Pt3 Pt1 34.647(19) . 4_575
Pt1 Pt2 Pt3 Pt1 69.29(4) . 4_575
Sn1 Pt2 Pt3 Pt1 -71.37(4) 4_575 4_575
Sn1 Pt2 Pt3 Pt1 140.67(4) . 4_575
C2 Pt2 Pt3 Pt1 145.353(19) . .
Sn2 Pt2 Pt3 Pt1 -96.09(5) 4_575 .
Sn2 Pt2 Pt3 Pt1 26.80(4) . .
Pt4 Pt2 Pt3 Pt1 -34.647(18) . .
Pt1 Pt2 Pt3 Pt1 -69.29(4) 4_575 .
Sn1 Pt2 Pt3 Pt1 -140.67(4) 4_575 .
Sn1 Pt2 Pt3 Pt1 71.37(4) . .
C1 Pt1 Pt3 C3 4.2(14) . .
Sn3 Pt1 Pt3 C3 -66.9(12) . .
Sn4 Pt1 Pt3 C3 -115.0(12) . .
Pt1 Pt1 Pt3 C3 -138.3(12) 4_575 .
Pt2 Pt1 Pt3 C3 150.9(12) . .
Sn1 Pt1 Pt3 C3 77.1(12) . .
Pt4 Pt1 Pt3 C3 -175.6(12) . .
Sn2 Pt1 Pt3 C3 125.4(12) . .
C1 Pt1 Pt3 Sn1 175.8(7) . 4_575
Sn3 Pt1 Pt3 Sn1 104.65(5) . 4_575
Sn4 Pt1 Pt3 Sn1 56.64(6) . 4_575
Pt1 Pt1 Pt3 Sn1 33.29(3) 4_575 4_575
Pt2 Pt1 Pt3 Sn1 -37.48(4) . 4_575
Sn1 Pt1 Pt3 Sn1 -111.29(7) . 4_575
Pt4 Pt1 Pt3 Sn1 -4.05(5) . 4_575
Sn2 Pt1 Pt3 Sn1 -63.03(5) . 4_575
C1 Pt1 Pt3 Sn1 -72.9(7) . .
Sn3 Pt1 Pt3 Sn1 -144.06(4) . .
Sn4 Pt1 Pt3 Sn1 167.93(5) . .
Pt1 Pt1 Pt3 Sn1 144.58(4) 4_575 .
Pt2 Pt1 Pt3 Sn1 73.81(4) . .
Pt4 Pt1 Pt3 Sn1 107.24(4) . .
Sn2 Pt1 Pt3 Sn1 48.26(4) . .
C1 Pt1 Pt3 Sn3 71.1(7) . .
Sn4 Pt1 Pt3 Sn3 -48.01(5) . .
Pt1 Pt1 Pt3 Sn3 -71.35(3) 4_575 .
Pt2 Pt1 Pt3 Sn3 -142.13(3) . .
Sn1 Pt1 Pt3 Sn3 144.06(4) . .
Pt4 Pt1 Pt3 Sn3 -108.70(4) . .
Sn2 Pt1 Pt3 Sn3 -167.68(4) . .
C1 Pt1 Pt3 Pt2 -146.7(7) . .
Sn3 Pt1 Pt3 Pt2 142.13(3) . .
Sn4 Pt1 Pt3 Pt2 94.12(5) . .
Pt1 Pt1 Pt3 Pt2 70.78(2) 4_575 .
Sn1 Pt1 Pt3 Pt2 -73.81(4) . .
Pt4 Pt1 Pt3 Pt2 33.43(3) . .
Sn2 Pt1 Pt3 Pt2 -25.55(3) . .
C1 Pt1 Pt3 Pt1 142.5(7) . 4_575
Sn3 Pt1 Pt3 Pt1 71.35(3) . 4_575
Sn4 Pt1 Pt3 Pt1 23.34(5) . 4_575
Pt2 Pt1 Pt3 Pt1 -70.78(2) . 4_575
Sn1 Pt1 Pt3 Pt1 -144.58(4) . 4_575
Pt4 Pt1 Pt3 Pt1 -37.34(3) . 4_575
Sn2 Pt1 Pt3 Pt1 -96.33(3) . 4_575
C2 Pt2 Pt4 C4 0.000(6) . .
Pt3 Pt2 Pt4 C4 180.000(5) . .
Sn2 Pt2 Pt4 C4 -72.15(4) 4_575 .
Sn2 Pt2 Pt4 C4 72.15(4) . .
Pt1 Pt2 Pt4 C4 145.214(19) . .
Pt1 Pt2 Pt4 C4 -145.21(2) 4_575 .
Sn1 Pt2 Pt4 C4 -119.13(4) 4_575 .
Sn1 Pt2 Pt4 C4 119.13(4) . .
C2 Pt2 Pt4 Sn2 72.15(4) . 4_575
Pt3 Pt2 Pt4 Sn2 -107.85(3) . 4_575
Sn2 Pt2 Pt4 Sn2 144.30(7) . 4_575
Pt1 Pt2 Pt4 Sn2 -142.64(4) . 4_575
Pt1 Pt2 Pt4 Sn2 -73.06(4) 4_575 4_575
Sn1 Pt2 Pt4 Sn2 -46.98(5) 4_575 4_575
Sn1 Pt2 Pt4 Sn2 -168.72(5) . 4_575
C2 Pt2 Pt4 Sn2 -72.15(3) . .
Pt3 Pt2 Pt4 Sn2 107.85(4) . .
Sn2 Pt2 Pt4 Sn2 -144.30(7) 4_575 .
Pt1 Pt2 Pt4 Sn2 73.06(4) . .
Pt1 Pt2 Pt4 Sn2 142.64(4) 4_575 .
Sn1 Pt2 Pt4 Sn2 168.72(5) 4_575 .
Sn1 Pt2 Pt4 Sn2 46.98(5) . .
C2 Pt2 Pt4 Sn4 180.0 . .
Pt3 Pt2 Pt4 Sn4 0.000(2) . .
Sn2 Pt2 Pt4 Sn4 107.85(4) 4_575 .
Sn2 Pt2 Pt4 Sn4 -107.85(3) . .
Pt1 Pt2 Pt4 Sn4 -34.785(19) . .
Pt1 Pt2 Pt4 Sn4 34.786(18) 4_575 .
Sn1 Pt2 Pt4 Sn4 60.87(4) 4_575 .
Sn1 Pt2 Pt4 Sn4 -60.87(4) . .
C2 Pt2 Pt4 Pt1 145.214(18) . 4_575
Pt3 Pt2 Pt4 Pt1 -34.785(19) . 4_575
Sn2 Pt2 Pt4 Pt1 73.06(4) 4_575 4_575
Sn2 Pt2 Pt4 Pt1 -142.64(4) . 4_575
Pt1 Pt2 Pt4 Pt1 -69.57(4) . 4_575
Sn1 Pt2 Pt4 Pt1 26.09(4) 4_575 4_575
Sn1 Pt2 Pt4 Pt1 -95.66(5) . 4_575
C2 Pt2 Pt4 Pt1 -145.215(19) . .
Pt3 Pt2 Pt4 Pt1 34.786(18) . .
Sn2 Pt2 Pt4 Pt1 142.64(4) 4_575 .
Sn2 Pt2 Pt4 Pt1 -73.06(4) . .
Pt1 Pt2 Pt4 Pt1 69.57(4) 4_575 .
Sn1 Pt2 Pt4 Pt1 95.66(5) 4_575 .
Sn1 Pt2 Pt4 Pt1 -26.09(4) . .
C1 Pt1 Pt4 C4 -10.0(11) . .
Sn3 Pt1 Pt4 C4 109.2(9) . .
Sn4 Pt1 Pt4 C4 61.0(9) . .
Pt1 Pt1 Pt4 C4 132.5(9) 4_575 .
Pt2 Pt1 Pt4 C4 -156.9(9) . .
Sn1 Pt1 Pt4 C4 -130.6(9) . .
Sn2 Pt1 Pt4 C4 -84.9(9) . .
Pt3 Pt1 Pt4 C4 169.9(9) . .
C1 Pt1 Pt4 Sn2 -177.9(7) . 4_575
Sn3 Pt1 Pt4 Sn2 -58.79(6) . 4_575
Sn4 Pt1 Pt4 Sn2 -106.95(5) . 4_575
Pt1 Pt1 Pt4 Sn2 -35.46(3) 4_575 4_575
Pt2 Pt1 Pt4 Sn2 35.19(4) . 4_575
Sn1 Pt1 Pt4 Sn2 61.45(5) . 4_575
Sn2 Pt1 Pt4 Sn2 107.15(7) . 4_575
Pt3 Pt1 Pt4 Sn2 1.93(5) . 4_575
C1 Pt1 Pt4 Sn2 74.9(7) . .
Sn3 Pt1 Pt4 Sn2 -165.95(5) . .
Sn4 Pt1 Pt4 Sn2 145.89(4) . .
Pt1 Pt1 Pt4 Sn2 -142.61(4) 4_575 .
Pt2 Pt1 Pt4 Sn2 -71.97(4) . .
Sn1 Pt1 Pt4 Sn2 -45.71(4) . .
Pt3 Pt1 Pt4 Sn2 -105.23(4) . .
C1 Pt1 Pt4 Sn4 -71.0(7) . .
Sn3 Pt1 Pt4 Sn4 48.16(5) . .
Pt1 Pt1 Pt4 Sn4 71.50(3) 4_575 .
Pt2 Pt1 Pt4 Sn4 142.14(3) . .
Sn1 Pt1 Pt4 Sn4 168.40(4) . .
Sn2 Pt1 Pt4 Sn4 -145.89(4) . .
Pt3 Pt1 Pt4 Sn4 108.88(4) . .
C1 Pt1 Pt4 Pt2 146.9(7) . .
Sn3 Pt1 Pt4 Pt2 -93.98(5) . .
Sn4 Pt1 Pt4 Pt2 -142.14(3) . .
Pt1 Pt1 Pt4 Pt2 -70.64(2) 4_575 .
Sn1 Pt1 Pt4 Pt2 26.26(3) . .
Sn2 Pt1 Pt4 Pt2 71.97(4) . .
Pt3 Pt1 Pt4 Pt2 -33.26(3) . .
C1 Pt1 Pt4 Pt1 -142.5(7) . 4_575
Sn3 Pt1 Pt4 Pt1 -23.34(5) . 4_575
Sn4 Pt1 Pt4 Pt1 -71.50(3) . 4_575
Pt2 Pt1 Pt4 Pt1 70.64(2) . 4_575
Sn1 Pt1 Pt4 Pt1 96.90(3) . 4_575
Sn2 Pt1 Pt4 Pt1 142.61(4) . 4_575
Pt3 Pt1 Pt4 Pt1 37.38(3) . 4_575
C3 Pt3 Sn1 O5 178.8(10) . .
Sn1 Pt3 Sn1 O5 62.1(5) 4_575 .
Sn3 Pt3 Sn1 O5 -72.3(5) . .
Pt2 Pt3 Sn1 O5 29.6(5) . .
Pt1 Pt3 Sn1 O5 -6.4(5) 4_575 .
Pt1 Pt3 Sn1 O5 -38.7(5) . .
C3 Pt3 Sn1 Cl1 -49.1(9) . .
Sn1 Pt3 Sn1 Cl1 -165.85(14) 4_575 .
Sn3 Pt3 Sn1 Cl1 59.80(15) . .
Pt2 Pt3 Sn1 Cl1 161.68(15) . .
Pt1 Pt3 Sn1 Cl1 125.62(14) 4_575 .
Pt1 Pt3 Sn1 Cl1 93.40(15) . .
C3 Pt3 Sn1 Cl2 54.9(8) . .
Sn1 Pt3 Sn1 Cl2 -61.79(15) 4_575 .
Sn3 Pt3 Sn1 Cl2 163.86(13) . .
Pt2 Pt3 Sn1 Cl2 -94.27(13) . .
Pt1 Pt3 Sn1 Cl2 -130.32(13) 4_575 .
Pt1 Pt3 Sn1 Cl2 -162.54(14) . .
C3 Pt3 Sn1 Pt1 -142.6(8) . .
Sn1 Pt3 Sn1 Pt1 100.75(6) 4_575 .
Sn3 Pt3 Sn1 Pt1 -33.60(5) . .
Pt2 Pt3 Sn1 Pt1 68.27(3) . .
Pt1 Pt3 Sn1 Pt1 32.22(3) 4_575 .
C3 Pt3 Sn1 Pt2 149.2(8) . .
Sn1 Pt3 Sn1 Pt2 32.48(6) 4_575 .
Sn3 Pt3 Sn1 Pt2 -101.88(6) . .
Pt1 Pt3 Sn1 Pt2 -36.06(4) 4_575 .
Pt1 Pt3 Sn1 Pt2 -68.27(3) . .
C1 Pt1 Sn1 O5 -76.2(7) . .
Sn3 Pt1 Sn1 O5 -174.9(3) . .
Sn4 Pt1 Sn1 O5 102.8(4) . .
Pt1 Pt1 Sn1 O5 123.2(3) 4_575 .
Pt2 Pt1 Sn1 O5 84.1(3) . .
Pt4 Pt1 Sn1 O5 58.2(3) . .
Sn2 Pt1 Sn1 O5 20.7(3) . .
Pt3 Pt1 Sn1 O5 155.1(3) . .
C1 Pt1 Sn1 Cl1 17.5(6) . .
Sn3 Pt1 Sn1 Cl1 -81.20(13) . .
Sn4 Pt1 Sn1 Cl1 -163.6(2) . .
Pt1 Pt1 Sn1 Cl1 -143.16(12) 4_575 .
Pt2 Pt1 Sn1 Cl1 177.81(13) . .
Pt4 Pt1 Sn1 Cl1 151.85(12) . .
Sn2 Pt1 Sn1 Cl1 114.37(13) . .
Pt3 Pt1 Sn1 Cl1 -111.20(13) . .
C1 Pt1 Sn1 Cl2 -154.9(8) . .
Sn3 Pt1 Sn1 Cl2 106.4(4) . .
Sn4 Pt1 Sn1 Cl2 24.1(5) . .
Pt1 Pt1 Sn1 Cl2 44.5(4) 4_575 .
Pt2 Pt1 Sn1 Cl2 5.4(4) . .
Pt4 Pt1 Sn1 Cl2 -20.5(4) . .
Sn2 Pt1 Sn1 Cl2 -58.0(4) . .
Pt3 Pt1 Sn1 Cl2 76.4(4) . .
C1 Pt1 Sn1 Pt3 128.7(6) . .
Sn3 Pt1 Sn1 Pt3 30.00(4) . .
Sn4 Pt1 Sn1 Pt3 -52.4(2) . .
Pt1 Pt1 Sn1 Pt3 -31.97(3) 4_575 .
Pt2 Pt1 Sn1 Pt3 -71.00(4) . .
Pt4 Pt1 Sn1 Pt3 -96.95(4) . .
Sn2 Pt1 Sn1 Pt3 -134.43(4) . .
C1 Pt1 Sn1 Pt2 -160.3(6) . .
Sn3 Pt1 Sn1 Pt2 100.99(4) . .
Sn4 Pt1 Sn1 Pt2 18.6(2) . .
Pt1 Pt1 Sn1 Pt2 39.03(3) 4_575 .
Pt4 Pt1 Sn1 Pt2 -25.95(3) . .
Sn2 Pt1 Sn1 Pt2 -63.43(4) . .
Pt3 Pt1 Sn1 Pt2 71.00(4) . .
C2 Pt2 Sn1 O5 74.4(7) . .
Pt3 Pt2 Sn1 O5 -160.5(3) . .
Sn2 Pt2 Sn1 O5 -104.0(4) 4_575 .
Sn2 Pt2 Sn1 O5 -21.2(3) . .
Pt4 Pt2 Sn1 O5 -60.1(3) . .
Pt1 Pt2 Sn1 O5 -86.5(3) . .
Pt1 Pt2 Sn1 O5 -125.1(3) 4_575 .
Sn1 Pt2 Sn1 O5 172.7(3) 4_575 .
C2 Pt2 Sn1 Cl1 153.4(7) . .
Pt3 Pt2 Sn1 Cl1 -81.4(4) . .
Sn2 Pt2 Sn1 Cl1 -24.9(5) 4_575 .
Sn2 Pt2 Sn1 Cl1 57.8(4) . .
Pt4 Pt2 Sn1 Cl1 19.0(4) . .
Pt1 Pt2 Sn1 Cl1 -7.4(4) . .
Pt1 Pt2 Sn1 Cl1 -46.0(4) 4_575 .
Sn1 Pt2 Sn1 Cl1 -108.3(4) 4_575 .
C2 Pt2 Sn1 Cl2 -17.6(6) . .
Pt3 Pt2 Sn1 Cl2 107.58(13) . .
Sn2 Pt2 Sn1 Cl2 164.1(2) 4_575 .
Sn2 Pt2 Sn1 Cl2 -113.15(12) . .
Pt4 Pt2 Sn1 Cl2 -152.00(12) . .
Pt1 Pt2 Sn1 Cl2 -178.39(13) . .
Pt1 Pt2 Sn1 Cl2 142.98(12) 4_575 .
Sn1 Pt2 Sn1 Cl2 80.75(13) 4_575 .
C2 Pt2 Sn1 Pt3 -125.1(6) . .
Sn2 Pt2 Sn1 Pt3 56.52(19) 4_575 .
Sn2 Pt2 Sn1 Pt3 139.27(5) . .
Pt4 Pt2 Sn1 Pt3 100.43(5) . .
Pt1 Pt2 Sn1 Pt3 74.03(4) . .
Pt1 Pt2 Sn1 Pt3 35.41(4) 4_575 .
Sn1 Pt2 Sn1 Pt3 -26.83(5) 4_575 .
C2 Pt2 Sn1 Pt1 160.8(6) . .
Pt3 Pt2 Sn1 Pt1 -74.03(4) . .
Sn2 Pt2 Sn1 Pt1 -17.51(19) 4_575 .
Sn2 Pt2 Sn1 Pt1 65.24(4) . .
Pt4 Pt2 Sn1 Pt1 26.40(4) . .
Pt1 Pt2 Sn1 Pt1 -38.62(3) 4_575 .
Sn1 Pt2 Sn1 Pt1 -100.86(5) 4_575 .
C4 Pt4 Sn2 O5 171.6(8) . .
Sn2 Pt4 Sn2 O5 -69.0(5) 4_575 .
Sn4 Pt4 Sn2 O5 66.3(5) . .
Pt2 Pt4 Sn2 O5 -34.6(5) . .
Pt1 Pt4 Sn2 O5 -0.3(5) 4_575 .
Pt1 Pt4 Sn2 O5 33.7(5) . .
C4 Pt4 Sn2 Cl3 41.9(7) . .
Sn2 Pt4 Sn2 Cl3 161.32(14) 4_575 .
Sn4 Pt4 Sn2 Cl3 -63.41(16) . .
Pt2 Pt4 Sn2 Cl3 -164.23(15) . .
Pt1 Pt4 Sn2 Cl3 -129.97(15) 4_575 .
Pt1 Pt4 Sn2 Cl3 -95.95(15) . .
C4 Pt4 Sn2 Cl4 -62.2(7) . .
Sn2 Pt4 Sn2 Cl4 57.22(15) 4_575 .
Sn4 Pt4 Sn2 Cl4 -167.51(14) . .
Pt2 Pt4 Sn2 Cl4 91.66(14) . .
Pt1 Pt4 Sn2 Cl4 125.93(14) 4_575 .
Pt1 Pt4 Sn2 Cl4 159.95(14) . .
C4 Pt4 Sn2 Pt2 -153.8(7) . .
Sn2 Pt4 Sn2 Pt2 -34.44(6) 4_575 .
Sn4 Pt4 Sn2 Pt2 100.82(6) . .
Pt1 Pt4 Sn2 Pt2 34.26(4) 4_575 .
Pt1 Pt4 Sn2 Pt2 68.29(3) . .
C4 Pt4 Sn2 Pt1 137.9(7) . .
Sn2 Pt4 Sn2 Pt1 -102.73(6) 4_575 .
Sn4 Pt4 Sn2 Pt1 32.54(5) . .
Pt2 Pt4 Sn2 Pt1 -68.29(3) . .
Pt1 Pt4 Sn2 Pt1 -34.02(3) 4_575 .
C2 Pt2 Sn2 O5 -73.4(7) . .
Pt3 Pt2 Sn2 O5 58.1(3) . .
Sn2 Pt2 Sn2 O5 -172.5(3) 4_575 .
Pt4 Pt2 Sn2 O5 157.8(3) . .
Pt1 Pt2 Sn2 O5 85.0(3) . .
Pt1 Pt2 Sn2 O5 124.0(3) 4_575 .
Sn1 Pt2 Sn2 O5 108.2(4) 4_575 .
Sn1 Pt2 Sn2 O5 21.2(3) . .
C2 Pt2 Sn2 Cl3 -157.6(8) . .
Pt3 Pt2 Sn2 Cl3 -26.0(5) . .
Sn2 Pt2 Sn2 Cl3 103.3(5) 4_575 .
Pt4 Pt2 Sn2 Cl3 73.6(5) . .
Pt1 Pt2 Sn2 Cl3 0.8(5) . .
Pt1 Pt2 Sn2 Cl3 39.9(5) 4_575 .
Sn1 Pt2 Sn2 Cl3 24.1(6) 4_575 .
Sn1 Pt2 Sn2 Cl3 -62.9(5) . .
C2 Pt2 Sn2 Cl4 18.0(6) . .
Pt3 Pt2 Sn2 Cl4 149.57(13) . .
Sn2 Pt2 Sn2 Cl4 -81.07(14) 4_575 .
Pt4 Pt2 Sn2 Cl4 -110.79(13) . .
Pt1 Pt2 Sn2 Cl4 176.43(13) . .
Pt1 Pt2 Sn2 Cl4 -144.52(13) 4_575 .
Sn1 Pt2 Sn2 Cl4 -160.3(2) 4_575 .
Sn1 Pt2 Sn2 Cl4 112.68(13) . .
C2 Pt2 Sn2 Pt4 128.8(6) . .
Pt3 Pt2 Sn2 Pt4 -99.64(5) . .
Sn2 Pt2 Sn2 Pt4 29.72(6) 4_575 .
Pt1 Pt2 Sn2 Pt4 -72.78(4) . .
Pt1 Pt2 Sn2 Pt4 -33.73(4) 4_575 .
Sn1 Pt2 Sn2 Pt4 -49.52(19) 4_575 .
Sn1 Pt2 Sn2 Pt4 -136.53(5) . .
C2 Pt2 Sn2 Pt1 -158.4(6) . .
Pt3 Pt2 Sn2 Pt1 -26.86(4) . .
Sn2 Pt2 Sn2 Pt1 102.51(5) 4_575 .
Pt4 Pt2 Sn2 Pt1 72.78(4) . .
Pt1 Pt2 Sn2 Pt1 39.06(3) 4_575 .
Sn1 Pt2 Sn2 Pt1 23.26(19) 4_575 .
Sn1 Pt2 Sn2 Pt1 -63.74(4) . .
C1 Pt1 Sn2 O5 75.3(6) . .
Sn3 Pt1 Sn2 O5 -102.4(4) . .
Sn4 Pt1 Sn2 O5 173.2(3) . .
Pt1 Pt1 Sn2 O5 -124.8(3) 4_575 .
Pt2 Pt1 Sn2 O5 -85.8(3) . .
Sn1 Pt1 Sn2 O5 -20.8(3) . .
Pt4 Pt1 Sn2 O5 -158.2(3) . .
Pt3 Pt1 Sn2 O5 -60.3(3) . .
C1 Pt1 Sn2 Cl3 -18.7(5) . .
Sn3 Pt1 Sn2 Cl3 163.7(2) . .
Sn4 Pt1 Sn2 Cl3 79.25(13) . .
Pt1 Pt1 Sn2 Cl3 141.25(13) 4_575 .
Pt2 Pt1 Sn2 Cl3 -179.78(13) . .
Sn1 Pt1 Sn2 Cl3 -114.75(13) . .
Pt4 Pt1 Sn2 Cl3 107.83(13) . .
Pt3 Pt1 Sn2 Cl3 -154.28(13) . .
C1 Pt1 Sn2 Cl4 150.0(7) . .
Sn3 Pt1 Sn2 Cl4 -27.7(5) . .
Sn4 Pt1 Sn2 Cl4 -112.1(4) . .
Pt1 Pt1 Sn2 Cl4 -50.1(4) 4_575 .
Pt2 Pt1 Sn2 Cl4 -11.1(4) . .
Sn1 Pt1 Sn2 Cl4 53.9(4) . .
Pt4 Pt1 Sn2 Cl4 -83.5(4) . .
Pt3 Pt1 Sn2 Cl4 14.4(4) . .
C1 Pt1 Sn2 Pt4 -126.5(5) . .
Sn3 Pt1 Sn2 Pt4 55.86(18) . .
Sn4 Pt1 Sn2 Pt4 -28.57(4) . .
Pt1 Pt1 Sn2 Pt4 33.42(3) 4_575 .
Pt2 Pt1 Sn2 Pt4 72.40(4) . .
Sn1 Pt1 Sn2 Pt4 137.42(4) . .
Pt3 Pt1 Sn2 Pt4 97.89(4) . .
C1 Pt1 Sn2 Pt2 161.1(5) . .
Sn3 Pt1 Sn2 Pt2 -16.53(18) . .
Sn4 Pt1 Sn2 Pt2 -100.97(4) . .
Pt1 Pt1 Sn2 Pt2 -38.97(3) 4_575 .
Sn1 Pt1 Sn2 Pt2 65.02(4) . .
Pt4 Pt1 Sn2 Pt2 -72.40(4) . .
Pt3 Pt1 Sn2 Pt2 25.49(3) . .
C3 Pt3 Sn3 O6 180.0 . .
Sn1 Pt3 Sn3 O6 -68.44(4) 4_575 .
Sn1 Pt3 Sn3 O6 68.44(4) . .
Pt2 Pt3 Sn3 O6 0.0 . .
Pt1 Pt3 Sn3 O6 -34.36(2) 4_575 .
Pt1 Pt3 Sn3 O6 34.36(2) . .
C3 Pt3 Sn3 Cl5 -50.40(14) . .
Sn1 Pt3 Sn3 Cl5 61.16(15) 4_575 .
Sn1 Pt3 Sn3 Cl5 -161.96(14) . .
Pt2 Pt3 Sn3 Cl5 129.60(14) . .
Pt1 Pt3 Sn3 Cl5 95.24(14) 4_575 .
Pt1 Pt3 Sn3 Cl5 163.96(14) . .
C3 Pt3 Sn3 Cl5 50.40(14) . 4_575
Sn1 Pt3 Sn3 Cl5 161.96(14) 4_575 4_575
Sn1 Pt3 Sn3 Cl5 -61.16(15) . 4_575
Pt2 Pt3 Sn3 Cl5 -129.60(14) . 4_575
Pt1 Pt3 Sn3 Cl5 -163.96(14) 4_575 4_575
Pt1 Pt3 Sn3 Cl5 -95.24(14) . 4_575
C3 Pt3 Sn3 Pt1 -145.64(2) . 4_575
Sn1 Pt3 Sn3 Pt1 -34.08(5) 4_575 4_575
Sn1 Pt3 Sn3 Pt1 102.80(5) . 4_575
Pt2 Pt3 Sn3 Pt1 34.36(2) . 4_575
Pt1 Pt3 Sn3 Pt1 68.72(4) . 4_575
C3 Pt3 Sn3 Pt1 145.64(2) . .
Sn1 Pt3 Sn3 Pt1 -102.80(5) 4_575 .
Sn1 Pt3 Sn3 Pt1 34.08(5) . .
Pt2 Pt3 Sn3 Pt1 -34.36(2) . .
Pt1 Pt3 Sn3 Pt1 -68.72(4) 4_575 .
C1 Pt1 Sn3 O6 68.9(6) . .
Sn4 Pt1 Sn3 O6 -25.1(2) . .
Pt1 Pt1 Sn3 O6 -88.3(2) 4_575 .
Pt2 Pt1 Sn3 O6 -128.2(2) . .
Sn1 Pt1 Sn3 O6 169.0(2) . .
Pt4 Pt1 Sn3 O6 -64.8(2) . .
Sn2 Pt1 Sn3 O6 -113.4(3) . .
Pt3 Pt1 Sn3 O6 -161.4(2) . .
C1 Pt1 Sn3 Cl5 162.2(8) . .
Sn4 Pt1 Sn3 Cl5 68.1(5) . .
Pt1 Pt1 Sn3 Cl5 4.9(5) 4_575 .
Pt2 Pt1 Sn3 Cl5 -34.9(5) . .
Sn1 Pt1 Sn3 Cl5 -97.8(5) . .
Pt4 Pt1 Sn3 Cl5 28.5(6) . .
Sn2 Pt1 Sn3 Cl5 -20.2(6) . .
Pt3 Pt1 Sn3 Cl5 -68.2(5) . .
C1 Pt1 Sn3 Cl5 -24.2(5) . 4_575
Sn4 Pt1 Sn3 Cl5 -118.20(15) . 4_575
Pt1 Pt1 Sn3 Cl5 178.58(15) 4_575 4_575
Pt2 Pt1 Sn3 Cl5 138.72(15) . 4_575
Sn1 Pt1 Sn3 Cl5 75.88(15) . 4_575
Pt4 Pt1 Sn3 Cl5 -157.86(14) . 4_575
Sn2 Pt1 Sn3 Cl5 153.5(2) . 4_575
Pt3 Pt1 Sn3 Cl5 105.50(15) . 4_575
C1 Pt1 Sn3 Pt3 -129.7(5) . .
Sn4 Pt1 Sn3 Pt3 136.29(3) . .
Pt1 Pt1 Sn3 Pt3 73.08(2) 4_575 .
Pt2 Pt1 Sn3 Pt3 33.22(3) . .
Sn1 Pt1 Sn3 Pt3 -29.62(3) . .
Pt4 Pt1 Sn3 Pt3 96.64(4) . .
Sn2 Pt1 Sn3 Pt3 47.96(18) . .
C1 Pt1 Sn3 Pt1 157.2(5) . 4_575
Sn4 Pt1 Sn3 Pt1 63.22(3) . 4_575
Pt2 Pt1 Sn3 Pt1 -39.86(4) . 4_575
Sn1 Pt1 Sn3 Pt1 -102.70(3) . 4_575
Pt4 Pt1 Sn3 Pt1 23.56(5) . 4_575
Sn2 Pt1 Sn3 Pt1 -25.12(19) . 4_575
Pt3 Pt1 Sn3 Pt1 -73.08(2) . 4_575
C4 Pt4 Sn4 O6 180.000(2) . .
Sn2 Pt4 Sn4 O6 67.58(4) 4_575 .
Sn2 Pt4 Sn4 O6 -67.58(4) . .
Pt2 Pt4 Sn4 O6 0.000(3) . .
Pt1 Pt4 Sn4 O6 34.36(2) 4_575 .
Pt1 Pt4 Sn4 O6 -34.36(2) . .
C4 Pt4 Sn4 Cl6 50.06(14) . .
Sn2 Pt4 Sn4 Cl6 -62.36(15) 4_575 .
Sn2 Pt4 Sn4 Cl6 162.48(14) . .
Pt2 Pt4 Sn4 Cl6 -129.94(14) . .
Pt1 Pt4 Sn4 Cl6 -95.58(14) 4_575 .
Pt1 Pt4 Sn4 Cl6 -164.30(14) . .
C4 Pt4 Sn4 Cl6 -50.06(14) . 4_575
Sn2 Pt4 Sn4 Cl6 -162.48(14) 4_575 4_575
Sn2 Pt4 Sn4 Cl6 62.36(15) . 4_575
Pt2 Pt4 Sn4 Cl6 129.94(14) . 4_575
Pt1 Pt4 Sn4 Cl6 164.30(14) 4_575 4_575
Pt1 Pt4 Sn4 Cl6 95.58(14) . 4_575
C4 Pt4 Sn4 Pt1 145.64(2) . 4_575
Sn2 Pt4 Sn4 Pt1 33.22(5) 4_575 4_575
Sn2 Pt4 Sn4 Pt1 -101.94(5) . 4_575
Pt2 Pt4 Sn4 Pt1 -34.36(2) . 4_575
Pt1 Pt4 Sn4 Pt1 -68.72(4) . 4_575
C4 Pt4 Sn4 Pt1 -145.64(2) . .
Sn2 Pt4 Sn4 Pt1 101.94(5) 4_575 .
Sn2 Pt4 Sn4 Pt1 -33.22(5) . .
Pt2 Pt4 Sn4 Pt1 34.36(2) . .
Pt1 Pt4 Sn4 Pt1 68.72(4) 4_575 .
C1 Pt1 Sn4 O6 -69.9(7) . .
Sn3 Pt1 Sn4 O6 25.4(2) . .
Pt1 Pt1 Sn4 O6 88.5(2) 4_575 .
Pt2 Pt1 Sn4 O6 128.0(2) . .
Sn1 Pt1 Sn4 O6 111.2(3) . .
Pt4 Pt1 Sn4 O6 161.5(2) . .
Sn2 Pt1 Sn4 O6 -170.4(2) . .
Pt3 Pt1 Sn4 O6 64.9(2) . .
C1 Pt1 Sn4 Cl6 -157.8(8) . .
Sn3 Pt1 Sn4 Cl6 -62.6(6) . .
Pt1 Pt1 Sn4 Cl6 0.6(5) 4_575 .
Pt2 Pt1 Sn4 Cl6 40.1(6) . .
Sn1 Pt1 Sn4 Cl6 23.2(7) . .
Pt4 Pt1 Sn4 Cl6 73.5(6) . .
Sn2 Pt1 Sn4 Cl6 101.6(6) . .
Pt3 Pt1 Sn4 Cl6 -23.0(6) . .
C1 Pt1 Sn4 Cl6 21.4(6) . 4_575
Sn3 Pt1 Sn4 Cl6 116.71(14) . 4_575
Pt1 Pt1 Sn4 Cl6 179.85(15) 4_575 4_575
Pt2 Pt1 Sn4 Cl6 -140.65(14) . 4_575
Sn1 Pt1 Sn4 Cl6 -157.5(2) . 4_575
Pt4 Pt1 Sn4 Cl6 -107.20(14) . 4_575
Sn2 Pt1 Sn4 Cl6 -79.07(14) . 4_575
Pt3 Pt1 Sn4 Cl6 156.28(14) . 4_575
C1 Pt1 Sn4 Pt4 128.6(6) . .
Sn3 Pt1 Sn4 Pt4 -136.09(3) . .
Pt1 Pt1 Sn4 Pt4 -72.95(2) 4_575 .
Pt2 Pt1 Sn4 Pt4 -33.45(3) . .
Sn1 Pt1 Sn4 Pt4 -50.3(2) . .
Sn2 Pt1 Sn4 Pt4 28.13(3) . .
Pt3 Pt1 Sn4 Pt4 -96.52(4) . .
C1 Pt1 Sn4 Pt1 -158.4(6) . 4_575
Sn3 Pt1 Sn4 Pt1 -63.14(3) . 4_575
Pt2 Pt1 Sn4 Pt1 39.51(4) . 4_575
Sn1 Pt1 Sn4 Pt1 22.7(2) . 4_575
Pt4 Pt1 Sn4 Pt1 72.95(2) . 4_575
Sn2 Pt1 Sn4 Pt1 101.09(3) . 4_575
Pt3 Pt1 Sn4 Pt1 -23.57(5) . 4_575
Sn3 Pt1 C1 O1 167(29) . .
Sn4 Pt1 C1 O1 -118(29) . .
Pt1 Pt1 C1 O1 -154(29) 4_575 .
Pt2 Pt1 C1 O1 24(30) . .
Sn1 Pt1 C1 O1 62(30) . .
Pt4 Pt1 C1 O1 -66(30) . .
Sn2 Pt1 C1 O1 -13(30) . .
Pt3 Pt1 C1 O1 114(29) . .
Pt3 Pt2 C2 O2 0.00(11) . .
Sn2 Pt2 C2 O2 -127.63(15) 4_575 .
Sn2 Pt2 C2 O2 127.62(15) . .
Pt4 Pt2 C2 O2 180.00(11) . .
Pt1 Pt2 C2 O2 87.4(13) . .
Pt1 Pt2 C2 O2 -87.4(13) 4_575 .
Sn1 Pt2 C2 O2 -52.77(15) 4_575 .
Sn1 Pt2 C2 O2 52.76(15) . .
Sn1 Pt3 C3 O3 -117.3(2) 4_575 .
Sn1 Pt3 C3 O3 117.3(2) . .
Sn3 Pt3 C3 O3 0.000(8) . .
Pt2 Pt3 C3 O3 180.000(6) . .
Pt1 Pt3 C3 O3 -54.6(10) 4_575 .
Pt1 Pt3 C3 O3 54.6(10) . .
Sn2 Pt4 C4 O4 -62(100) 4_575 .
Sn2 Pt4 C4 O4 62(100) . .
Sn4 Pt4 C4 O4 180(100) . .
Pt2 Pt4 C4 O4 0(100) . .
Pt1 Pt4 C4 O4 -130(100) 4_575 .
Pt1 Pt4 C4 O4 130(100) . .
Cl3 Sn2 O5 Sn1 134.2(5) . .
Cl4 Sn2 O5 Sn1 -132.6(5) . .
Pt4 Sn2 O5 Sn1 -0.2(9) . .
Pt2 Sn2 O5 Sn1 -30.7(4) . .
Pt1 Sn2 O5 Sn1 29.7(4) . .
Cl1 Sn1 O5 Sn2 -133.2(5) . .
Cl2 Sn1 O5 Sn2 133.7(5) . .
Pt3 Sn1 O5 Sn2 4.2(8) . .
Pt1 Sn1 O5 Sn2 -30.0(4) . .
Pt2 Sn1 O5 Sn2 30.3(4) . .
Cl6 Sn4 O6 Sn3 134.45(12) . .
Cl6 Sn4 O6 Sn3 -134.45(12) 4_575 .
Pt4 Sn4 O6 Sn3 0.000(2) . .
Pt1 Sn4 O6 Sn3 30.33(2) 4_575 .
Pt1 Sn4 O6 Sn3 -30.33(2) . .
Cl5 Sn3 O6 Sn4 -133.29(13) . .
Cl5 Sn3 O6 Sn4 133.29(13) 4_575 .
Pt3 Sn3 O6 Sn4 0.0 . .
Pt1 Sn3 O6 Sn4 -30.40(2) 4_575 .
Pt1 Sn3 O6 Sn4 30.40(2) . .
C105 N1 C101 C102 -43(4) . .
C113 N1 C101 C102 76(3) . .
C109 N1 C101 C102 -162(3) . .
N1 C101 C102 C103 -169(3) . .
C101 C102 C103 C104 80(4) . .
C101 N1 C105 C106 -57(4) . .
C113 N1 C105 C106 -177(3) . .
C109 N1 C105 C106 64(3) . .
N1 C105 C106 C107 178(2) . .
C105 C106 C107 C108 -75(4) . .
C101 N1 C109 C110 -75(4) . .
C105 N1 C109 C110 162(3) . .
C113 N1 C109 C110 45(4) . .
N1 C109 C110 C111 162(3) . .
C109 C110 C111 C112 179(3) . .
C101 N1 C113 C114 -175(3) . .
C105 N1 C113 C114 -52(4) . .
C109 N1 C113 C114 64(4) . .
N1 C113 C114 C115 -171(3) . .
C113 C114 C115 C116 -161(3) . .
N5 Na1 N2 C201 -131(19) . .
N2 Na1 N2 C201 -53(21) 4_575 .
N4 Na1 N2 C201 129(19) . .
N3 Na1 N2 C201 32(19) . .
Na1 N2 C201 C202 -24(100) . .
N5 Na1 N3 C301 180.00(8) . .
N2 Na1 N3 C301 101.4(5) . .
N2 Na1 N3 C301 -101.4(5) 4_575 .
N4 Na1 N3 C301 0.00(8) . .
Na1 N3 C301 C302 0(100) . .
N5 Na1 N4 C401 180.00(3) . .
N2 Na1 N4 C401 -90.5(6) . .
N2 Na1 N4 C401 90.5(6) 4_575 .
N3 Na1 N4 C401 0.00(3) . .
Na1 N4 C401 C402 0.00(13) . .
N2 Na1 N5 C501 -101.2(5) . .
N2 Na1 N5 C501 101.2(5) 4_575 .
N4 Na1 N5 C501 0.00(5) . .
N3 Na1 N5 C501 180.00(5) . .
Na1 N5 C501 C502 0.0(2) . .
